data_4083973
loop_
_publ_author_name
'Henning, Jens'
'Eichele, Klaus'
'Fink, Reinhold F.'
'Wesemann, Lars'

_publ_section_title
;
 Structural and Spectroscopic Characterization of Tin--Tin Double Bonds in
 Cyclic Distannenes
;
_journal_issue 14
_journal_name_full Organometallics
_journal_page_first 3904
_journal_paper_doi 10.1021/om500645b
_journal_volume 33
_journal_year 2014
_chemical_formula_moiety 'C87 H114 O5 Sn2'
_chemical_formula_sum 'C87 H114 O5 Sn2'
_chemical_formula_weight 1477.16
_chemical_name_systematic
; 
 ? 
;
_space_group_crystal_system monoclinic
_space_group_IT_number 15
_space_group_name_Hall '-C 2yc'
_space_group_name_H-M_alt 'C 1 2/c 1'
_symmetry_space_group_name_Hall '-C 2yc'
_symmetry_space_group_name_H-M 'C 1 2/c 1'
_atom_sites_solution_hydrogens geom
_atom_sites_solution_primary direct
_atom_sites_solution_secondary difmap
_audit_creation_method SHELXL-97
_cell_angle_alpha 90.00
_cell_angle_beta 98.0830(10)
_cell_angle_gamma 90.00
_cell_formula_units_Z 4
_cell_length_a 22.6668(7)
_cell_length_b 13.2199(4)
_cell_length_c 27.3227(8)
_cell_measurement_reflns_used 9750
_cell_measurement_temperature 173(2)
_cell_measurement_theta_max 27.38
_cell_measurement_theta_min 2.42
_cell_volume 8106.0(4)
_computing_cell_refinement 'APEX2 v2011.8-0 (Bruker AXS)'
_computing_data_collection 'APEX2 v2011.8-0 (Bruker AXS)'
_computing_data_reduction 'SAINT V7.68A (Bruker AXS, 2009)'
_computing_structure_refinement 'SHELXL-97 (Sheldrick, 2008)'
_computing_structure_solution 'SHELXS-97 (Sheldrick, 2008)'
_diffrn_ambient_temperature 173(2)
_diffrn_detector_area_resol_mean 8.3333
_diffrn_measured_fraction_theta_full 1.000
_diffrn_measured_fraction_theta_max 1.000
_diffrn_measurement_device_type 'Bruker APEX--II CCD'
_diffrn_measurement_method '\f and \w scans'
_diffrn_radiation_monochromator graphite
_diffrn_radiation_source 'fine-focus sealed tube'
_diffrn_radiation_type MoK\a
_diffrn_radiation_wavelength 0.71073
_diffrn_reflns_av_R_equivalents 0.0207
_diffrn_reflns_av_sigmaI/netI 0.0133
_diffrn_reflns_limit_h_max 28
_diffrn_reflns_limit_h_min -28
_diffrn_reflns_limit_k_max 16
_diffrn_reflns_limit_k_min -16
_diffrn_reflns_limit_l_max 34
_diffrn_reflns_limit_l_min -34
_diffrn_reflns_number 60976
_diffrn_reflns_theta_full 26.73
_diffrn_reflns_theta_max 26.73
_diffrn_reflns_theta_min 1.79
_exptl_absorpt_coefficient_mu 0.664
_exptl_absorpt_correction_T_max 0.92
_exptl_absorpt_correction_T_min 0.84
_exptl_absorpt_correction_type numerical
_exptl_absorpt_process_details 'SADABS V2008/1 (Bruker AXS)'
_exptl_crystal_colour colorless
_exptl_crystal_density_diffrn 1.210
_exptl_crystal_density_method 'not measured'
_exptl_crystal_description block
_exptl_crystal_F_000 3104
_exptl_crystal_size_max 0.27
_exptl_crystal_size_mid 0.18
_exptl_crystal_size_min 0.13
_refine_diff_density_max 0.997
_refine_diff_density_min -0.584
_refine_diff_density_rms 0.056
_refine_ls_extinction_method none
_refine_ls_goodness_of_fit_ref 1.029
_refine_ls_hydrogen_treatment constr
_refine_ls_matrix_type full
_refine_ls_number_parameters 493
_refine_ls_number_reflns 8616
_refine_ls_number_restraints 0
_refine_ls_restrained_S_all 1.029
_refine_ls_R_factor_all 0.0368
_refine_ls_R_factor_gt 0.0298
_refine_ls_shift/su_max 0.024
_refine_ls_shift/su_mean 0.002
_refine_ls_structure_factor_coef Fsqd
_refine_ls_weighting_details 'calc w=1/[\s^2^(Fo^2^)+(0.0402P)^2^+13.6949P] where P=(Fo^2^+2Fc^2^)/3'
_refine_ls_weighting_scheme calc
_refine_ls_wR_factor_gt 0.0764
_refine_ls_wR_factor_ref 0.0822
_reflns_number_gt 7469
_reflns_number_total 8616
_reflns_threshold_expression >2sigma(I)
_cod_data_source_file om500645b_si_002.cif
_cod_data_source_block bisdihydroxystannan6
_cod_depositor_comments 'Adding full bibliography for 4083969--4083976.cif.'
_cod_database_code 4083973
_computing_bruker_data_scaling 'SADABS V2008/1 (Bruker AXS)'

loop_
_symmetry_equiv_pos_as_xyz
'x, y, z'
'-x, y, -z+1/2'
'x+1/2, y+1/2, z'
'-x+1/2, y+1/2, -z+1/2'
'-x, -y, -z'
'x, -y, z-1/2'
'-x+1/2, -y+1/2, -z'
'x+1/2, -y+1/2, z-1/2'

loop_
_atom_site_label
_atom_site_type_symbol
_atom_site_fract_x
_atom_site_fract_y
_atom_site_fract_z
_atom_site_U_iso_or_equiv
_atom_site_adp_type
_atom_site_occupancy
_atom_site_symmetry_multiplicity
_atom_site_calc_flag
_atom_site_refinement_flags
_atom_site_disorder_assembly
_atom_site_disorder_group
Sn1 Sn 0.476512(7) 0.808415(11) 0.829761(5) 0.03311(6) Uani 1 1 d . . .
O1 O 0.42718(9) 0.72854(15) 0.78093(6) 0.0542(5) Uani 1 1 d . . .
H100 H 0.4293 0.7518 0.7526 0.049(8) Uiso 1 1 calc R . .
C1 C 0.46066(11) 0.96698(17) 0.82490(8) 0.0398(5) Uani 1 1 d . . .
C4 C 0.45002(18) 1.1758(2) 0.82658(10) 0.0689(10) Uani 1 1 d . . .
H4 H 0.4463 1.2473 0.8275 0.083 Uiso 1 1 calc R . .
C5 C 0.47532(14) 1.13199(17) 0.78799(9) 0.0510(7) Uani 1 1 d . . .
C6 C 0.5000 1.1972(2) 0.7500 0.0553(11) Uani 1 2 d S . .
O7 O 0.5000 0.97425(15) 0.7500 0.0370(5) Uani 1 2 d S . .
C8 C 0.47858(11) 1.02659(16) 0.78755(8) 0.0399(5) Uani 1 1 d . . .
C10 C 0.47054(9) 0.75485(16) 0.90333(7) 0.0323(4) Uani 1 1 d . . .
C9 C 0.45008(16) 1.2647(2) 0.72290(12) 0.0693(9) Uani 1 1 d . . .
H9A H 0.4669 1.3099 0.7000 0.104 Uiso 1 1 calc R . .
H9B H 0.4323 1.3050 0.7471 0.104 Uiso 1 1 calc R . .
H9C H 0.4194 1.2220 0.7044 0.104 Uiso 1 1 calc R . .
C11 C 0.52097(9) 0.76058(17) 0.93987(8) 0.0347(4) Uani 1 1 d . . .
C12 C 0.51559(10) 0.7379(2) 0.98900(8) 0.0437(5) Uani 1 1 d . . .
H12 H 0.5495 0.7431 1.0136 0.052 Uiso 1 1 calc R . .
C13 C 0.46158(11) 0.7081(2) 1.00216(9) 0.0508(6) Uani 1 1 d . . .
H13 H 0.4580 0.6951 1.0358 0.061 Uiso 1 1 calc R . .
C14 C 0.41290(11) 0.6974(2) 0.96605(9) 0.0484(6) Uani 1 1 d . . .
H14 H 0.3762 0.6745 0.9750 0.058 Uiso 1 1 calc R . .
C15 C 0.41649(10) 0.71936(19) 0.91648(8) 0.0386(5) Uani 1 1 d . . .
C16 C 0.58271(9) 0.78036(17) 0.92802(8) 0.0341(4) Uani 1 1 d . . .
C17 C 0.61645(10) 0.69761(17) 0.91473(9) 0.0390(5) Uani 1 1 d . . .
C18 C 0.67518(10) 0.71427(19) 0.90728(9) 0.0412(5) Uani 1 1 d . . .
H18 H 0.6979 0.6588 0.8981 0.049 Uiso 1 1 calc R . .
C19 C 0.70158(10) 0.80842(19) 0.91280(9) 0.0412(5) Uani 1 1 d . . .
C20 C 0.66742(10) 0.88893(18) 0.92551(9) 0.0404(5) Uani 1 1 d . . .
H20 H 0.6850 0.9542 0.9292 0.048 Uiso 1 1 calc R . .
C21 C 0.60816(10) 0.87720(17) 0.93300(8) 0.0352(5) Uani 1 1 d . . .
C22 C 0.59144(12) 0.5907(2) 0.90981(12) 0.0569(7) Uani 1 1 d . . .
H22 H 0.5481 0.5944 0.9129 0.068 Uiso 1 1 calc R . .
C23 C 0.62133(17) 0.5234(3) 0.95160(16) 0.0872(12) Uani 1 1 d . . .
H23A H 0.6056 0.4545 0.9472 0.131 Uiso 1 1 calc R . .
H23B H 0.6131 0.5502 0.9834 0.131 Uiso 1 1 calc R . .
H23C H 0.6645 0.5226 0.9510 0.131 Uiso 1 1 calc R . .
C24 C 0.59710(18) 0.5439(2) 0.86036(15) 0.0850(11) Uani 1 1 d . . .
H24A H 0.5818 0.4744 0.8594 0.127 Uiso 1 1 calc R . .
H24B H 0.6391 0.5431 0.8555 0.127 Uiso 1 1 calc R . .
H24C H 0.5740 0.5836 0.8341 0.127 Uiso 1 1 calc R . .
C28 C 0.57315(11) 0.96794(18) 0.94759(9) 0.0421(5) Uani 1 1 d . . .
H28 H 0.5299 0.9508 0.9400 0.051 Uiso 1 1 calc R . .
C27 C 0.77775(16) 0.7788(3) 0.85449(14) 0.0831(11) Uani 1 1 d . . .
H27A H 0.8189 0.7928 0.8494 0.125 Uiso 1 1 calc R . .
H27B H 0.7503 0.8107 0.8281 0.125 Uiso 1 1 calc R . .
H27C H 0.7710 0.7055 0.8539 0.125 Uiso 1 1 calc R . .
C26 C 0.80755(12) 0.7669(3) 0.94492(12) 0.0647(8) Uani 1 1 d . . .
H26A H 0.8489 0.7756 0.9390 0.097 Uiso 1 1 calc R . .
H26B H 0.7975 0.6948 0.9437 0.097 Uiso 1 1 calc R . .
H26C H 0.8030 0.7941 0.9775 0.097 Uiso 1 1 calc R . .
C25 C 0.76660(11) 0.8225(2) 0.90578(11) 0.0533(7) Uani 1 1 d . . .
H25A H 0.7766 0.8962 0.9073 0.064 Uiso 1 1 calc R . .
C29 C 0.58679(14) 0.9879(2) 1.00314(10) 0.0593(7) Uani 1 1 d . . .
H29A H 0.5641 1.0468 1.0117 0.089 Uiso 1 1 calc R . .
H29B H 0.6295 1.0009 1.0121 0.089 Uiso 1 1 calc R . .
H29C H 0.5755 0.9286 1.0213 0.089 Uiso 1 1 calc R . .
C30 C 0.58363(14) 1.0637(2) 0.91853(12) 0.0587(7) Uani 1 1 d . . .
H30A H 0.5560 1.1167 0.9259 0.088 Uiso 1 1 calc R . .
H30B H 0.5769 1.0488 0.8830 0.088 Uiso 1 1 calc R . .
H30C H 0.6247 1.0869 0.9280 0.088 Uiso 1 1 calc R . .
C31 C 0.36282(10) 0.6941(2) 0.87949(9) 0.0451(6) Uani 1 1 d . B .
C32 C 0.36331(11) 0.6054(2) 0.85132(10) 0.0491(6) Uani 1 1 d . . .
C33 C 0.31130(13) 0.5755(3) 0.82143(12) 0.0674(8) Uani 1 1 d . . .
H33 H 0.3117 0.5150 0.8027 0.081 Uiso 1 1 calc R . .
C34 C 0.25995(16) 0.6303(3) 0.81813(15) 0.0923(13) Uani 1 1 d . A .
C35 C 0.26055(15) 0.7194(4) 0.84513(17) 0.1022(16) Uani 1 1 d . A .
H35 H 0.2254 0.7593 0.8422 0.123 Uiso 1 1 calc R . .
C36 C 0.31115(12) 0.7529(3) 0.87670(12) 0.0693(9) Uani 1 1 d . . .
C37 C 0.41818(12) 0.53995(19) 0.85353(11) 0.0532(6) Uani 1 1 d . . .
H37 H 0.4534 0.5859 0.8602 0.064 Uiso 1 1 calc R . .
C38 C 0.42265(16) 0.4641(3) 0.89654(15) 0.0795(10) Uani 1 1 d . . .
H38A H 0.4573 0.4202 0.8956 0.119 Uiso 1 1 calc R . .
H38B H 0.3864 0.4228 0.8934 0.119 Uiso 1 1 calc R . .
H38C H 0.4270 0.5009 0.9280 0.119 Uiso 1 1 calc R . .
C39 C 0.42304(16) 0.4856(2) 0.80516(14) 0.0753(9) Uani 1 1 d . . .
H39A H 0.4632 0.4574 0.8062 0.113 Uiso 1 1 calc R . .
H39B H 0.4154 0.5336 0.7777 0.113 Uiso 1 1 calc R . .
H39C H 0.3937 0.4308 0.8004 0.113 Uiso 1 1 calc R . .
C40 C 0.2019(2) 0.5934(4) 0.78592(19) 0.1087(17) Uani 1 1 d . . .
H40A H 0.1800 0.6561 0.7736 0.130 Uiso 0.415(8) 1 calc PR A 1
H40B H 0.1715 0.6274 0.8034 0.130 Uiso 0.585(8) 1 calc PR A 2
C3 C 0.43046(16) 1.1199(2) 0.86294(10) 0.0682(9) Uani 1 1 d . . .
H3 H 0.4128 1.1523 0.8883 0.082 Uiso 1 1 calc R . .
C2 C 0.43641(13) 1.0152(2) 0.86277(9) 0.0522(7) Uani 1 1 d . . .
H2 H 0.4238 0.9763 0.8887 0.063 Uiso 1 1 calc R . .
O2 O 0.55684(8) 0.78788(15) 0.81123(6) 0.0489(4) Uani 1 1 d . . .
H200 H 0.5825 0.7942 0.8364 0.086(13) Uiso 1 1 calc R . .
C41 C 0.2197(4) 0.5361(8) 0.7364(3) 0.073(3) Uani 0.415(8) 1 d P A 1
H41A H 0.1836 0.5241 0.7129 0.110 Uiso 0.415(8) 1 calc PR A 1
H41B H 0.2389 0.4713 0.7460 0.110 Uiso 0.415(8) 1 calc PR A 1
H41C H 0.2472 0.5789 0.7209 0.110 Uiso 0.415(8) 1 calc PR A 1
C42 C 0.1672(4) 0.5462(8) 0.8120(3) 0.067(2) Uani 0.415(8) 1 d P A 1
H42A H 0.1305 0.5265 0.7908 0.080 Uiso 0.415(8) 1 calc PR A 1
H42B H 0.1573 0.5907 0.8384 0.080 Uiso 0.415(8) 1 calc PR A 1
H42C H 0.1874 0.4855 0.8266 0.080 Uiso 0.415(8) 1 calc PR A 1
C44 C 0.3101(4) 0.8600(10) 0.9017(6) 0.054(3) Uani 0.62(3) 1 d P B 1
H44 H 0.3513 0.8746 0.9184 0.065 Uiso 0.62(3) 1 calc PR B 1
C46 C 0.2909(5) 0.9487(9) 0.8670(8) 0.085(4) Uani 0.62(3) 1 d P B 1
H46A H 0.2967 1.0123 0.8854 0.128 Uiso 0.62(3) 1 calc PR B 1
H46B H 0.2487 0.9412 0.8535 0.128 Uiso 0.62(3) 1 calc PR B 1
H46C H 0.3150 0.9493 0.8399 0.128 Uiso 0.62(3) 1 calc PR B 1
C45 C 0.2702(4) 0.8492(13) 0.9415(7) 0.083(4) Uani 0.62(3) 1 d P B 1
H45A H 0.2685 0.9137 0.9589 0.125 Uiso 0.62(3) 1 calc PR B 1
H45B H 0.2863 0.7968 0.9651 0.125 Uiso 0.62(3) 1 calc PR B 1
H45C H 0.2300 0.8301 0.9264 0.125 Uiso 0.62(3) 1 calc PR B 1
C51 C 0.1947(3) 0.6415(7) 0.7460(3) 0.112(3) Uani 0.585(8) 1 d P A 2
H51A H 0.1591 0.6165 0.7250 0.134 Uiso 0.585(8) 1 calc PR A 2
H51B H 0.2296 0.6322 0.7290 0.134 Uiso 0.585(8) 1 calc PR A 2
H51C H 0.1897 0.7136 0.7528 0.134 Uiso 0.585(8) 1 calc PR A 2
C47 C 0.1833(4) 0.4822(9) 0.7906(4) 0.122(4) Uani 0.585(8) 1 d P A 2
H47A H 0.1433 0.4721 0.7723 0.184 Uiso 0.585(8) 1 calc PR A 2
H47B H 0.1831 0.4656 0.8255 0.184 Uiso 0.585(8) 1 calc PR A 2
H47C H 0.2116 0.4382 0.7768 0.184 Uiso 0.585(8) 1 calc PR A 2
C48 C 0.3036(7) 0.8283(18) 0.9154(6) 0.055(3) Uani 0.38(3) 1 d P B 2
H48 H 0.3445 0.8473 0.9313 0.066 Uiso 0.38(3) 1 calc PR B 2
C49 C 0.2674(7) 0.807(2) 0.9570(6) 0.081(4) Uani 0.38(3) 1 d P B 2
H49A H 0.2678 0.8661 0.9784 0.121 Uiso 0.38(3) 1 calc PR B 2
H49B H 0.2848 0.7488 0.9764 0.121 Uiso 0.38(3) 1 calc PR B 2
H49C H 0.2262 0.7906 0.9430 0.121 Uiso 0.38(3) 1 calc PR B 2
C50 C 0.2782(7) 0.9209(16) 0.8856(6) 0.066(4) Uani 0.38(3) 1 d P B 2
H50A H 0.2802 0.9801 0.9074 0.099 Uiso 0.38(3) 1 calc PR B 2
H50B H 0.2366 0.9080 0.8718 0.099 Uiso 0.38(3) 1 calc PR B 2
H50C H 0.3015 0.9337 0.8587 0.099 Uiso 0.38(3) 1 calc PR B 2

loop_
_atom_site_aniso_label
_atom_site_aniso_U_11
_atom_site_aniso_U_22
_atom_site_aniso_U_33
_atom_site_aniso_U_23
_atom_site_aniso_U_13
_atom_site_aniso_U_12
Sn1 0.04667(10) 0.03030(9) 0.02242(8) 0.00361(5) 0.00512(6) 0.00794(6)
O1 0.0781(13) 0.0544(10) 0.0296(9) -0.0001(8) 0.0055(8) -0.0163(10)
C1 0.0586(14) 0.0344(11) 0.0245(10) 0.0004(8) -0.0004(9) 0.0154(10)
C4 0.124(3) 0.0369(13) 0.0400(15) -0.0078(11) -0.0095(16) 0.0365(16)
C5 0.090(2) 0.0272(11) 0.0299(11) -0.0010(9) -0.0110(12) 0.0130(12)
C6 0.098(3) 0.0214(15) 0.0391(18) 0.000 -0.0159(19) 0.000
O7 0.0658(14) 0.0209(9) 0.0239(10) 0.000 0.0051(9) 0.000
C8 0.0671(15) 0.0274(10) 0.0224(10) -0.0030(8) -0.0038(10) 0.0107(10)
C10 0.0337(10) 0.0375(11) 0.0253(10) 0.0071(8) 0.0027(8) 0.0067(8)
C9 0.105(2) 0.0325(13) 0.0601(18) 0.0139(13) -0.0247(17) -0.0028(15)
C11 0.0312(10) 0.0407(12) 0.0317(11) 0.0085(9) 0.0033(8) 0.0025(9)
C12 0.0347(11) 0.0643(16) 0.0299(11) 0.0128(11) -0.0030(9) -0.0039(11)
C13 0.0438(13) 0.0797(19) 0.0282(11) 0.0163(12) 0.0028(10) -0.0093(12)
C14 0.0351(12) 0.0733(18) 0.0370(12) 0.0113(12) 0.0061(10) -0.0094(11)
C15 0.0324(11) 0.0499(13) 0.0318(11) 0.0064(10) -0.0014(9) 0.0025(9)
C16 0.0308(10) 0.0443(12) 0.0265(10) 0.0085(9) 0.0022(8) 0.0042(9)
C17 0.0339(11) 0.0399(12) 0.0419(12) 0.0074(10) 0.0010(9) 0.0052(9)
C18 0.0366(11) 0.0461(13) 0.0415(12) 0.0047(10) 0.0076(10) 0.0104(10)
C19 0.0329(11) 0.0551(14) 0.0370(12) 0.0119(10) 0.0093(9) 0.0050(10)
C20 0.0381(11) 0.0435(12) 0.0398(12) 0.0068(10) 0.0063(9) -0.0025(10)
C21 0.0363(11) 0.0428(12) 0.0269(10) 0.0044(9) 0.0060(8) 0.0034(9)
C22 0.0397(13) 0.0403(13) 0.089(2) 0.0040(14) 0.0016(13) 0.0056(11)
C23 0.083(2) 0.0573(19) 0.120(3) 0.040(2) 0.008(2) -0.0053(17)
C24 0.091(2) 0.0472(17) 0.110(3) -0.0176(19) -0.011(2) 0.0108(17)
C28 0.0440(12) 0.0440(13) 0.0389(12) -0.0008(10) 0.0074(10) 0.0054(10)
C27 0.068(2) 0.107(3) 0.081(2) -0.003(2) 0.0359(19) -0.006(2)
C26 0.0350(13) 0.087(2) 0.072(2) 0.0103(17) 0.0068(13) -0.0004(14)
C25 0.0355(12) 0.0621(17) 0.0656(18) 0.0143(13) 0.0189(12) 0.0028(11)
C29 0.0725(18) 0.0614(17) 0.0442(15) -0.0114(13) 0.0089(13) 0.0079(14)
C30 0.0638(17) 0.0456(15) 0.0684(18) 0.0087(13) 0.0148(14) 0.0123(13)
C31 0.0332(11) 0.0636(16) 0.0359(12) 0.0046(11) -0.0039(9) 0.0012(10)
C32 0.0414(13) 0.0571(15) 0.0460(14) 0.0093(12) -0.0035(10) -0.0010(11)
C33 0.0574(17) 0.076(2) 0.0615(18) -0.0107(16) -0.0167(14) 0.0033(15)
C34 0.063(2) 0.112(3) 0.088(3) -0.025(2) -0.0406(19) 0.015(2)
C35 0.0496(18) 0.131(4) 0.112(3) -0.042(3) -0.038(2) 0.033(2)
C36 0.0418(14) 0.094(2) 0.0655(19) -0.0200(18) -0.0155(13) 0.0159(15)
C37 0.0491(14) 0.0369(12) 0.0705(18) 0.0070(12) -0.0025(13) -0.0051(11)
C38 0.077(2) 0.0572(18) 0.097(3) 0.0311(19) -0.0137(19) -0.0082(16)
C39 0.084(2) 0.0448(16) 0.096(3) -0.0080(16) 0.011(2) 0.0058(15)
C40 0.083(3) 0.120(4) 0.104(3) -0.017(3) -0.052(3) 0.028(3)
C3 0.111(3) 0.0579(17) 0.0330(13) -0.0070(12) 0.0004(14) 0.0479(17)
C2 0.0727(17) 0.0546(15) 0.0277(11) 0.0009(10) 0.0018(11) 0.0287(13)
O2 0.0535(10) 0.0656(11) 0.0290(8) 0.0044(8) 0.0109(8) 0.0158(9)
C41 0.063(5) 0.105(7) 0.044(4) -0.015(4) -0.016(3) -0.001(4)
C42 0.048(4) 0.090(7) 0.059(5) 0.008(4) -0.004(4) -0.020(4)
C44 0.038(3) 0.057(5) 0.065(6) -0.004(4) 0.000(3) 0.012(3)
C46 0.056(5) 0.073(5) 0.119(9) 0.015(6) -0.013(5) 0.022(4)
C45 0.063(4) 0.098(8) 0.093(8) -0.027(6) 0.026(5) 0.000(4)
C51 0.082(5) 0.143(8) 0.101(6) 0.051(6) -0.017(4) 0.011(5)
C47 0.080(6) 0.171(10) 0.102(7) 0.014(7) -0.036(5) -0.050(6)
C48 0.036(5) 0.079(9) 0.048(6) 0.023(6) 0.002(4) 0.004(5)
C49 0.060(6) 0.121(13) 0.066(7) 0.027(8) 0.024(5) 0.007(7)
C50 0.052(6) 0.079(9) 0.068(7) 0.017(6) 0.009(5) 0.014(6)

loop_
_atom_type_symbol
_atom_type_description
_atom_type_scat_dispersion_real
_atom_type_scat_dispersion_imag
_atom_type_scat_source
C C 0.0033 0.0016 'International Tables Vol C Tables 4.2.6.8 and 6.1.1.4'
H H 0.0000 0.0000 'International Tables Vol C Tables 4.2.6.8 and 6.1.1.4'
O O 0.0106 0.0060 'International Tables Vol C Tables 4.2.6.8 and 6.1.1.4'
Sn Sn -0.6537 1.4246 'International Tables Vol C Tables 4.2.6.8 and 6.1.1.4'

loop_
_geom_angle_atom_site_label_1
_geom_angle_atom_site_label_2
_geom_angle_atom_site_label_3
_geom_angle
_geom_angle_site_symmetry_1
_geom_angle_site_symmetry_3
O1 Sn1 O2 102.29(8) . .
O1 Sn1 C1 114.80(9) . .
O2 Sn1 C1 105.84(9) . .
O1 Sn1 C10 111.04(8) . .
O2 Sn1 C10 112.03(7) . .
C1 Sn1 C10 110.49(8) . .
C2 C1 C8 118.1(2) . .
C2 C1 Sn1 119.02(18) . .
C8 C1 Sn1 122.58(16) . .
C3 C4 C5 122.5(2) . .
C8 C5 C4 116.7(3) . .
C8 C5 C6 122.5(2) . .
C4 C5 C6 120.8(2) . .
C5 C6 C5 110.7(3) . 2_656
C5 C6 C9 109.91(17) . .
C5 C6 C9 108.44(16) 2_656 .
C5 C6 C9 108.43(16) . 2_656
C5 C6 C9 109.91(17) 2_656 2_656
C9 C6 C9 109.5(3) . 2_656
C8 O7 C8 119.9(2) . 2_656
O7 C8 C1 115.44(18) . .
O7 C8 C5 122.1(2) . .
C1 C8 C5 122.5(2) . .
C15 C10 C11 119.09(18) . .
C15 C10 Sn1 121.33(15) . .
C11 C10 Sn1 119.49(15) . .
C12 C11 C10 119.81(19) . .
C12 C11 C16 117.00(18) . .
C10 C11 C16 122.92(19) . .
C13 C12 C11 120.8(2) . .
C14 C13 C12 119.5(2) . .
C13 C14 C15 121.4(2) . .
C14 C15 C10 119.2(2) . .
C14 C15 C31 116.9(2) . .
C10 C15 C31 123.6(2) . .
C21 C16 C17 120.13(19) . .
C21 C16 C11 121.4(2) . .
C17 C16 C11 118.4(2) . .
C18 C17 C16 118.6(2) . .
C18 C17 C22 119.1(2) . .
C16 C17 C22 122.3(2) . .
C19 C18 C17 122.4(2) . .
C18 C19 C20 118.0(2) . .
C18 C19 C25 120.5(2) . .
C20 C19 C25 121.4(2) . .
C19 C20 C21 122.2(2) . .
C20 C21 C16 118.6(2) . .
C20 C21 C28 119.9(2) . .
C16 C21 C28 121.5(2) . .
C24 C22 C17 112.5(3) . .
C24 C22 C23 110.3(3) . .
C17 C22 C23 110.7(3) . .
C21 C28 C29 110.8(2) . .
C21 C28 C30 113.0(2) . .
C29 C28 C30 110.4(2) . .
C26 C25 C19 111.2(2) . .
C26 C25 C27 107.1(3) . .
C19 C25 C27 110.4(3) . .
C36 C31 C32 120.4(2) . .
C36 C31 C15 120.3(2) . .
C32 C31 C15 119.0(2) . .
C33 C32 C31 119.1(3) . .
C33 C32 C37 119.0(3) . .
C31 C32 C37 121.8(2) . .
C34 C33 C32 122.2(3) . .
C33 C34 C35 118.1(3) . .
C33 C34 C40 121.2(4) . .
C35 C34 C40 120.7(3) . .
C34 C35 C36 122.6(3) . .
C31 C36 C35 117.6(3) . .
C31 C36 C48 121.0(6) . .
C35 C36 C48 118.9(6) . .
C31 C36 C44 122.7(4) . .
C35 C36 C44 119.2(4) . .
C32 C37 C39 113.3(2) . .
C32 C37 C38 111.7(3) . .
C39 C37 C38 110.5(3) . .
C51 C40 C42 135.1(6) . .
C51 C40 C34 109.3(6) . .
C42 C40 C34 111.8(5) . .
C51 C40 C47 123.5(7) . .
C42 C40 C47 45.5(6) . .
C34 C40 C47 118.2(4) . .
C51 C40 C41 62.4(6) . .
C42 C40 C41 117.9(7) . .
C34 C40 C41 108.9(4) . .
C47 C40 C41 74.4(6) . .
C4 C3 C2 119.8(3) . .
C3 C2 C1 120.4(3) . .
C45 C44 C46 111.7(6) . .
C45 C44 C36 105.9(8) . .
C46 C44 C36 116.2(7) . .
C36 C48 C50 103.4(10) . .
C36 C48 C49 122.3(13) . .
C50 C48 C49 110.2(11) . .

loop_
_geom_bond_atom_site_label_1
_geom_bond_atom_site_label_2
_geom_bond_distance
_geom_bond_site_symmetry_2
Sn1 O1 1.9303(18) .
Sn1 O2 1.9760(17) .
Sn1 C1 2.128(2) .
Sn1 C10 2.153(2) .
C1 C2 1.392(3) .
C1 C8 1.394(3) .
C4 C3 1.361(5) .
C4 C5 1.395(4) .
C5 C8 1.395(3) .
C5 C6 1.515(3) .
C6 C5 1.515(3) 2_656
C6 C9 1.546(3) .
C6 C9 1.546(3) 2_656
O7 C8 1.381(2) .
O7 C8 1.381(2) 2_656
C10 C15 1.405(3) .
C10 C11 1.410(3) .
C11 C12 1.397(3) .
C11 C16 1.503(3) .
C12 C13 1.381(3) .
C13 C14 1.380(3) .
C14 C15 1.399(3) .
C15 C31 1.506(3) .
C16 C21 1.403(3) .
C16 C17 1.411(3) .
C17 C18 1.392(3) .
C17 C22 1.522(3) .
C18 C19 1.380(3) .
C19 C20 1.389(3) .
C19 C25 1.524(3) .
C20 C21 1.395(3) .
C21 C28 1.522(3) .
C22 C24 1.508(5) .
C22 C23 1.528(4) .
C28 C29 1.529(3) .
C28 C30 1.531(4) .
C27 C25 1.568(5) .
C26 C25 1.505(4) .
C31 C36 1.399(4) .
C31 C32 1.403(4) .
C32 C33 1.393(4) .
C32 C37 1.509(4) .
C33 C34 1.363(5) .
C34 C35 1.389(6) .
C34 C40 1.555(5) .
C35 C36 1.406(4) .
C36 C48 1.480(17) .
C36 C44 1.574(9) .
C37 C39 1.522(4) .
C37 C38 1.537(4) .
C40 C51 1.254(8) .
C40 C42 1.295(9) .
C40 C47 1.540(11) .
C40 C41 1.649(9) .
C3 C2 1.391(4) .
C44 C45 1.517(10) .
C44 C46 1.532(9) .
C48 C50 1.535(15) .
C48 C49 1.520(14) .
